data_7211976
loop_
_publ_author_name
'Pachfule, Pradip'
'Dey, Chandan'
'Panda, Tamas'
'Banerjee, Rahul'

_publ_section_title
;
 Synthesis and structural comparisons of five new fluorinated metal
 organic frameworks (F-MOFs)
;
_journal_issue 5
_journal_name_full CrystEngComm
_journal_page_first 1600
_journal_paper_doi 10.1039/b917483d
_journal_volume 12
_journal_year 2010
_chemical_formula_moiety '2(C23 H15 Cu F6 N O4), 0.82(C6 H6 N), 3(C3 H7 N O)'
_chemical_formula_sum 'C59.94 H55.94 Cu2 F12 N5.82 O11'
_chemical_formula_weight 1389.02
_chemical_name_common 'F-MOF 4'
_chemical_name_systematic
;
?
;
_space_group_IT_number 14
_symmetry_cell_setting monoclinic
_symmetry_space_group_name_Hall '-P 2ybc'
_symmetry_space_group_name_H-M 'P 1 21/c 1'
_atom_sites_solution_hydrogens geom
_atom_sites_solution_primary direct
_atom_sites_solution_secondary difmap
_audit_creation_method SHELXL-97
_cell_angle_alpha 90.00
_cell_angle_beta 115.518(5)
_cell_angle_gamma 90.00
_cell_formula_units_Z 4
_cell_length_a 25.643(8)
_cell_length_b 11.004(3)
_cell_length_c 24.351(7)
_cell_measurement_reflns_used 5776
_cell_measurement_temperature 293(2)
_cell_measurement_theta_max 25.36
_cell_measurement_theta_min 2.40
_cell_volume 6201(3)
_computing_cell_refinement 'Bruker SMART'
_computing_data_collection 'Bruker SMART'
_computing_data_reduction 'Bruker SAINT'
_computing_molecular_graphics 'Bruker SHELXTL'
_computing_publication_material 'Bruker SHELXTL'
_computing_structure_refinement 'SHELXL-97 (Sheldrick, 1997)'
_computing_structure_solution 'SHELXS-97 (Sheldrick, 1990)'
_diffrn_ambient_temperature 293(2)
_diffrn_measured_fraction_theta_full 0.997
_diffrn_measured_fraction_theta_max 0.997
_diffrn_measurement_device_type 'phi and omega scans'
_diffrn_measurement_method 'CCD area detector'
_diffrn_radiation_monochromator graphite
_diffrn_radiation_source 'fine-focus sealed tube'
_diffrn_radiation_type MoK\a
_diffrn_radiation_wavelength 0.71073
_diffrn_reflns_av_R_equivalents 0.0665
_diffrn_reflns_av_sigmaI/netI 0.0801
_diffrn_reflns_limit_h_max 31
_diffrn_reflns_limit_h_min -31
_diffrn_reflns_limit_k_max 13
_diffrn_reflns_limit_k_min -13
_diffrn_reflns_limit_l_max 30
_diffrn_reflns_limit_l_min -29
_diffrn_reflns_number 44864
_diffrn_reflns_theta_full 26.06
_diffrn_reflns_theta_max 26.06
_diffrn_reflns_theta_min 0.88
_exptl_absorpt_coefficient_mu 0.785
_exptl_absorpt_correction_T_max 0.8716
_exptl_absorpt_correction_T_min 0.8588
_exptl_absorpt_correction_type multi-scan
_exptl_absorpt_process_details 'Blessing, Acta Cryst. (1995) A51 33-58'
_exptl_crystal_colour Green
_exptl_crystal_density_diffrn 1.488
_exptl_crystal_density_method 'not measured'
_exptl_crystal_description Cubic
_exptl_crystal_F_000 2842
_exptl_crystal_size_max 0.20
_exptl_crystal_size_mid 0.19
_exptl_crystal_size_min 0.18
_refine_diff_density_max 0.762
_refine_diff_density_min -0.575
_refine_diff_density_rms 0.087
_refine_ls_extinction_method none
_refine_ls_goodness_of_fit_ref 0.986
_refine_ls_hydrogen_treatment constr
_refine_ls_matrix_type full
_refine_ls_number_parameters 804
_refine_ls_number_reflns 12226
_refine_ls_number_restraints 3
_refine_ls_restrained_S_all 0.986
_refine_ls_R_factor_all 0.0990
_refine_ls_R_factor_gt 0.0557
_refine_ls_shift/su_max 0.001
_refine_ls_shift/su_mean 0.000
_refine_ls_structure_factor_coef Fsqd
_refine_ls_weighting_details 'calc w=1/[\s^2^(Fo^2^)+(0.0607P)^2^+0.0000P] where P=(Fo^2^+2Fc^2^)/3'
_refine_ls_weighting_scheme calc
_refine_ls_wR_factor_gt 0.1278
_refine_ls_wR_factor_ref 0.1439
_reflns_number_gt 7364
_reflns_number_total 12226
_reflns_threshold_expression >2sigma(I)
_cod_data_source_file b917483d.txt
_cod_data_source_block F-MOF4
_cod_depositor_comments
;
The following automatic conversions were performed:

'_symmetry_cell_setting' value 'Monoclinic' changed to 'monoclinic'
according to /home/saulius/struct/CIF-dictionaries/cif_core.dic
dictionary named 'cif_core.dic' version 2.4.2 from 2011-04-26.

Automatic conversion script
Id: cif_fix_values 1891 2012-01-12 08:04:46Z andrius 
;
_cod_original_sg_symbol_H-M P2(1)/c
_cod_database_code 7211976

loop_
_symmetry_equiv_pos_as_xyz
'x, y, z'
'-x, y+1/2, -z+1/2'
'-x, -y, -z'
'x, -y-1/2, z-1/2'

loop_
_atom_site_label
_atom_site_type_symbol
_atom_site_fract_x
_atom_site_fract_y
_atom_site_fract_z
_atom_site_U_iso_or_equiv
_atom_site_adp_type
_atom_site_occupancy
_atom_site_symmetry_multiplicity
_atom_site_calc_flag
_atom_site_refinement_flags
C1 C 0.43389(16) 0.9521(3) 0.38938(17) 0.0145(8) Uani 1 1 d .
C2 C 0.39531(15) 0.9138(3) 0.32562(17) 0.0145(8) Uani 1 1 d .
C3 C 0.34683(16) 0.9811(3) 0.28998(18) 0.0209(9) Uani 1 1 d .
H3 H 0.3385 1.0518 0.3056 0.025 Uiso 1 1 calc R
C4 C 0.31041(16) 0.9447(3) 0.23119(17) 0.0200(9) Uani 1 1 d .
H4 H 0.2779 0.9908 0.2081 0.024 Uiso 1 1 calc R
C5 C 0.32203(15) 0.8396(3) 0.20637(17) 0.0149(8) Uani 1 1 d .
C6 C 0.37094(16) 0.7718(3) 0.24347(17) 0.0179(9) Uani 1 1 d .
H6 H 0.3793 0.7004 0.2284 0.021 Uiso 1 1 calc R
C7 C 0.40676(16) 0.8083(3) 0.30142(17) 0.0170(9) Uani 1 1 d .
H7 H 0.4391 0.7619 0.3248 0.020 Uiso 1 1 calc R
C8 C 0.28279(15) 0.7908(3) 0.14247(17) 0.0172(9) Uani 1 1 d .
C9 C 0.31887(15) 0.7327(3) 0.11239(16) 0.0149(8) Uani 1 1 d .
C10 C 0.30530(16) 0.6225(3) 0.08120(17) 0.0193(9) Uani 1 1 d .
H10 H 0.2726 0.5799 0.0773 0.023 Uiso 1 1 calc R
C11 C 0.34030(16) 0.5760(3) 0.05590(17) 0.0187(9) Uani 1 1 d .
H11 H 0.3313 0.5016 0.0358 0.022 Uiso 1 1 calc R
C12 C 0.38877(16) 0.6399(3) 0.06031(17) 0.0168(9) Uani 1 1 d .
C13 C 0.40194(16) 0.7504(3) 0.09053(16) 0.0162(9) Uani 1 1 d .
H13 H 0.4340 0.7941 0.0934 0.019 Uiso 1 1 calc R
C14 C 0.36759(16) 0.7957(3) 0.11639(17) 0.0190(9) Uani 1 1 d .
H14 H 0.3771 0.8696 0.1369 0.023 Uiso 1 1 calc R
C15 C 0.42827(16) 0.5876(3) 0.03451(17) 0.0158(9) Uani 1 1 d .
C16 C 0.21461(16) 0.6860(3) 0.36079(17) 0.0180(9) Uani 1 1 d .
C17 C 0.24630(18) 0.5821(4) 0.40465(19) 0.0272(11) Uani 1 1 d .
C18 C 0.25989(17) 0.7679(4) 0.3529(2) 0.0273(10) Uani 1 1 d .
C19 C 0.17983(16) 0.7542(3) 0.38996(17) 0.0179(9) Uani 1 1 d .
C20 C 0.12887(15) 0.7000(3) 0.38525(17) 0.0175(9) Uani 1 1 d .
H20 H 0.1168 0.6270 0.3644 0.021 Uiso 1 1 calc R
C21 C 0.09632(16) 0.7534(3) 0.41116(17) 0.0190(9) Uani 1 1 d .
H21 H 0.0629 0.7152 0.4084 0.023 Uiso 1 1 calc R
C22 C 0.11291(15) 0.8636(3) 0.44129(17) 0.0145(8) Uani 1 1 d .
C23 C 0.16302(16) 0.9183(4) 0.44600(17) 0.0207(9) Uani 1 1 d .
H23 H 0.1741 0.9929 0.4656 0.025 Uiso 1 1 calc R
C24 C 0.19717(17) 0.8627(4) 0.42157(18) 0.0223(10) Uani 1 1 d .
H24 H 0.2318 0.8985 0.4265 0.027 Uiso 1 1 calc R
C25 C 0.07475(15) 0.9206(3) 0.46711(17) 0.0168(9) Uani 1 1 d .
C26 C 0.17448(15) 0.6402(3) 0.29655(17) 0.0152(8) Uani 1 1 d .
C27 C 0.12882(16) 0.7159(3) 0.25917(17) 0.0173(9) Uani 1 1 d .
H27 H 0.1228 0.7894 0.2744 0.021 Uiso 1 1 calc R
C28 C 0.09286(15) 0.6831(3) 0.20038(17) 0.0148(8) Uani 1 1 d .
H28 H 0.0623 0.7336 0.1767 0.018 Uiso 1 1 calc R
C29 C 0.10181(15) 0.5747(3) 0.17596(17) 0.0152(9) Uani 1 1 d .
C30 C 0.14644(16) 0.4985(3) 0.21256(17) 0.0193(9) Uani 1 1 d .
H30 H 0.1523 0.4252 0.1971 0.023 Uiso 1 1 calc R
C31 C 0.18246(16) 0.5311(3) 0.27228(18) 0.0206(9) Uani 1 1 d .
H31 H 0.2122 0.4793 0.2963 0.025 Uiso 1 1 calc R
C32 C 0.06461(16) 0.5432(3) 0.11114(18) 0.0168(9) Uani 1 1 d .
C33 C 0.44352(15) 1.3688(3) 0.45117(17) 0.0159(9) Uani 1 1 d .
H33 H 0.4595 1.3462 0.4249 0.019 Uiso 1 1 calc R
C34 C 0.41579(16) 1.3167(3) 0.52567(18) 0.0208(9) Uani 1 1 d .
H34 H 0.4115 1.2582 0.5510 0.025 Uiso 1 1 calc R
C35 C 0.39828(17) 1.4345(4) 0.52848(19) 0.0282(10) Uani 1 1 d .
H35 H 0.3829 1.4552 0.5555 0.034 Uiso 1 1 calc R
C36 C 0.40415(17) 1.5205(4) 0.49035(19) 0.0262(10) Uani 1 1 d .
H36 H 0.3932 1.6004 0.4920 0.031 Uiso 1 1 calc R
C37 C 0.42624(16) 1.4884(3) 0.44978(18) 0.0209(9) Uani 1 1 d .
C38 C 0.43039(18) 1.5776(4) 0.4051(2) 0.0304(11) Uani 1 1 d .
H38A H 0.3936 1.5837 0.3704 0.046 Uiso 1 1 calc R
H38B H 0.4589 1.5501 0.3922 0.046 Uiso 1 1 calc R
H38C H 0.4413 1.6558 0.4241 0.046 Uiso 1 1 calc R
C39 C 0.06986(15) 0.1502(3) 0.06772(18) 0.0181(9) Uani 1 1 d .
H39 H 0.0728 0.1947 0.1014 0.022 Uiso 1 1 calc R
C40 C 0.08198(16) 0.0267(3) 0.0753(2) 0.0246(10) Uani 1 1 d .
C41 C 0.07748(17) -0.0370(4) 0.0248(2) 0.0308(11) Uani 1 1 d .
H41 H 0.0848 -0.1201 0.0274 0.037 Uiso 1 1 calc R
C42 C 0.06193(18) 0.0232(4) -0.0299(2) 0.0370(12) Uani 1 1 d .
H42 H 0.0593 -0.0185 -0.0642 0.044 Uiso 1 1 calc R
C43 C 0.05036(17) 0.1458(4) -0.0328(2) 0.0269(10) Uani 1 1 d .
H43 H 0.0394 0.1860 -0.0697 0.032 Uiso 1 1 calc R
C44 C 0.09784(19) -0.0316(4) 0.1360(2) 0.0413(13) Uani 1 1 d .
H44A H 0.0646 -0.0333 0.1445 0.062 Uiso 1 1 calc R
H44B H 0.1281 0.0144 0.1669 0.062 Uiso 1 1 calc R
H44C H 0.1110 -0.1130 0.1354 0.062 Uiso 1 1 calc R
C45 C 0.4347(5) 0.1288(11) 0.2006(6) 0.175(5) Uiso 0.824(4) 1 d P
H45A H 0.3948 0.1052 0.1808 0.263 Uiso 0.824(4) 1 calc PR
H45B H 0.4551 0.0749 0.2341 0.263 Uiso 0.824(4) 1 calc PR
H45C H 0.4513 0.1245 0.1721 0.263 Uiso 0.824(4) 1 calc PR
C47 C 0.4392(3) 0.2593(7) 0.2244(4) 0.075(2) Uiso 0.824(4) 1 d PD
C48 C 0.4401(3) 0.3606(8) 0.1900(4) 0.095(3) Uiso 0.824(4) 1 d PD
H47 H 0.4293 0.3498 0.1487 0.114 Uiso 0.824(4) 1 calc PR
C49 C 0.4553(5) 0.4697(12) 0.2129(6) 0.160(5) Uiso 0.824(4) 1 d PD
H48 H 0.4548 0.5376 0.1899 0.192 Uiso 0.824(4) 1 calc PR
C50 C 0.4756(6) 0.4733(14) 0.2868(8) 0.203(6) Uiso 0.824(4) 1 d PD
C46 C 0.4514(3) 0.2637(8) 0.2853(4) 0.094(3) Uiso 0.824(4) 1 d PD
H50 H 0.4511 0.1949 0.3073 0.112 Uiso 0.824(4) 1 calc PR
N21 N 0.4640(3) 0.3752(7) 0.3105(3) 0.095(2) Uiso 0.824(4) 1 d PD
C51 C 0.1981(3) 0.2267(6) 0.0126(3) 0.086(2) Uani 1 1 d .
H51A H 0.2215 0.2084 -0.0082 0.128 Uiso 1 1 calc R
H51B H 0.1681 0.2826 -0.0113 0.128 Uiso 1 1 calc R
H51C H 0.1810 0.1532 0.0185 0.128 Uiso 1 1 calc R
C52 C 0.2050(2) 0.3105(5) 0.1095(3) 0.0683(18) Uani 1 1 d .
H52A H 0.1893 0.2372 0.1178 0.102 Uiso 1 1 calc R
H52B H 0.1742 0.3665 0.0880 0.102 Uiso 1 1 calc R
H52C H 0.2315 0.3465 0.1471 0.102 Uiso 1 1 calc R
C53 C 0.2901(3) 0.2923(5) 0.0937(4) 0.090(3) Uani 1 1 d .
H53 H 0.3113 0.3182 0.1336 0.108 Uiso 1 1 calc R
C54 C 0.0538(2) 0.2450(5) 0.2182(2) 0.0605(16) Uani 1 1 d .
H54A H 0.0324 0.1702 0.2093 0.091 Uiso 1 1 calc R
H54B H 0.0928 0.2290 0.2245 0.091 Uiso 1 1 calc R
H54C H 0.0360 0.3001 0.1846 0.091 Uiso 1 1 calc R
C55 C 0.0803(3) 0.2288(9) 0.3293(3) 0.162(5) Uani 1 1 d .
H55A H 0.0708 0.2645 0.3598 0.243 Uiso 1 1 calc R
H55B H 0.1215 0.2282 0.3435 0.243 Uiso 1 1 calc R
H55C H 0.0660 0.1470 0.3215 0.243 Uiso 1 1 calc R
C56 C 0.0304(3) 0.4046(6) 0.2736(3) 0.074(2) Uani 1 1 d .
H56 H 0.0135 0.4454 0.2366 0.089 Uiso 1 1 calc R
C57 C 0.3126(2) 0.2944(4) 0.3187(3) 0.0606(17) Uani 1 1 d .
H57A H 0.3492 0.2542 0.3316 0.091 Uiso 1 1 calc R
H57B H 0.3181 0.3723 0.3382 0.091 Uiso 1 1 calc R
H57C H 0.2957 0.3053 0.2754 0.091 Uiso 1 1 calc R
C58 C 0.2930(2) 0.1860(5) 0.3983(2) 0.0675(19) Uani 1 1 d .
H58A H 0.2631 0.1402 0.4025 0.101 Uiso 1 1 calc R
H58B H 0.3012 0.2577 0.4231 0.101 Uiso 1 1 calc R
H58C H 0.3273 0.1372 0.4112 0.101 Uiso 1 1 calc R
C59 C 0.2240(2) 0.1802(4) 0.2920(3) 0.0443(13) Uani 1 1 d .
H59 H 0.2017 0.1305 0.3043 0.053 Uiso 1 1 calc R
C60 C 0.24057(16) 0.7013(4) 0.15090(19) 0.0226(10) Uani 1 1 d .
C61 C 0.24681(17) 0.8939(4) 0.09848(19) 0.0245(10) Uani 1 1 d .
Cu1 Cu 0.473028(18) 1.10608(4) 0.49159(2) 0.01242(13) Uani 1 1 d .
Cu2 Cu 0.026190(18) 0.39320(4) 0.00674(2) 0.01246(13) Uani 1 1 d .
F1 F 0.27408(10) 0.6207(2) 0.46198(10) 0.0363(7) Uani 1 1 d .
F2 F 0.20979(10) 0.4946(2) 0.40406(10) 0.0318(6) Uani 1 1 d .
F3 F 0.28630(10) 0.5280(2) 0.39048(10) 0.0363(7) Uani 1 1 d .
F4 F 0.30381(9) 0.8003(2) 0.40649(11) 0.0358(7) Uani 1 1 d .
F5 F 0.28376(9) 0.7140(2) 0.32013(10) 0.0326(6) Uani 1 1 d .
F6 F 0.23592(10) 0.8717(2) 0.32393(11) 0.0300(6) Uani 1 1 d .
F24 F 0.20652(9) 0.9414(2) 0.11357(10) 0.0294(6) Uani 1 1 d .
F25 F 0.21911(9) 0.8533(2) 0.04143(10) 0.0292(6) Uani 1 1 d .
F26 F 0.28069(9) 0.9858(2) 0.09773(10) 0.0274(6) Uani 1 1 d .
F30 F 0.26871(9) 0.6007(2) 0.18030(10) 0.0272(6) Uani 1 1 d .
F31 F 0.19761(9) 0.6644(2) 0.09807(10) 0.0314(6) Uani 1 1 d .
F32 F 0.21556(9) 0.7494(2) 0.18374(10) 0.0277(6) Uani 1 1 d .
N1 N 0.05435(13) 0.2086(3) 0.01532(14) 0.0167(7) Uani 1 1 d .
N5 N 0.43864(12) 1.2838(3) 0.48800(14) 0.0144(7) Uani 1 1 d .
N10 N 0.0541(2) 0.2996(5) 0.2734(2) 0.0639(14) Uani 1 1 d .
N11 N 0.27423(16) 0.2205(3) 0.3353(2) 0.0428(11) Uani 1 1 d .
N13 N 0.2348(2) 0.2826(3) 0.0730(2) 0.0502(12) Uani 1 1 d .
O1 O 0.08299(10) 1.0310(2) 0.48287(12) 0.0207(6) Uani 1 1 d .
O2 O 0.03707(11) 0.8530(2) 0.47044(12) 0.0226(7) Uani 1 1 d .
O3 O 0.07285(11) 0.4424(2) 0.09139(11) 0.0204(6) Uani 1 1 d .
O4 O 0.02723(11) 0.6203(2) 0.08007(12) 0.0207(6) Uani 1 1 d .
O5 O 0.47246(11) 0.8780(2) 0.42160(12) 0.0206(6) Uani 1 1 d .
O6 O 0.42503(11) 1.0549(2) 0.40710(12) 0.0234(7) Uani 1 1 d .
O7 O 0.46651(11) 0.6561(2) 0.03328(12) 0.0212(6) Uani 1 1 d .
O8 O 0.41949(10) 0.4782(2) 0.01680(12) 0.0217(6) Uani 1 1 d .
O10 O 0.3161(2) 0.2680(4) 0.0618(3) 0.130(2) Uani 1 1 d .
O11 O 0.0279(2) 0.4553(5) 0.3174(2) 0.0985(16) Uani 1 1 d .
O9A O 0.20511(15) 0.2034(3) 0.23760(18) 0.0591(11) Uani 1 1 d .

loop_
_atom_site_aniso_label
_atom_site_aniso_U_11
_atom_site_aniso_U_22
_atom_site_aniso_U_33
_atom_site_aniso_U_23
_atom_site_aniso_U_13
_atom_site_aniso_U_12
C1 0.017(2) 0.017(2) 0.014(2) -0.0001(18) 0.0106(18) -0.0031(17)
C2 0.017(2) 0.014(2) 0.014(2) 0.0001(17) 0.0076(18) -0.0008(16)
C3 0.024(2) 0.019(2) 0.020(2) -0.0043(18) 0.009(2) 0.0042(18)
C4 0.019(2) 0.022(2) 0.015(2) -0.0020(18) 0.0032(19) 0.0074(17)
C5 0.017(2) 0.017(2) 0.014(2) -0.0011(17) 0.0101(18) -0.0023(16)
C6 0.023(2) 0.015(2) 0.016(2) -0.0003(18) 0.0095(19) 0.0029(17)
C7 0.020(2) 0.017(2) 0.013(2) 0.0024(17) 0.0064(19) 0.0024(17)
C8 0.014(2) 0.025(2) 0.012(2) -0.0028(18) 0.0055(18) 0.0003(17)
C9 0.016(2) 0.020(2) 0.008(2) -0.0002(17) 0.0049(17) 0.0052(16)
C10 0.0124(19) 0.025(2) 0.017(2) -0.0058(18) 0.0027(18) -0.0055(17)
C11 0.024(2) 0.015(2) 0.016(2) -0.0056(17) 0.0077(19) -0.0001(17)
C12 0.020(2) 0.018(2) 0.011(2) 0.0028(17) 0.0054(18) 0.0048(17)
C13 0.018(2) 0.017(2) 0.013(2) 0.0020(17) 0.0059(18) -0.0016(17)
C14 0.027(2) 0.013(2) 0.019(2) -0.0014(18) 0.012(2) 0.0021(17)
C15 0.018(2) 0.016(2) 0.011(2) 0.0020(17) 0.0035(18) 0.0057(17)
C16 0.017(2) 0.024(2) 0.012(2) -0.0025(18) 0.0050(18) 0.0015(17)
C17 0.025(2) 0.043(3) 0.012(2) 0.000(2) 0.007(2) 0.016(2)
C18 0.018(2) 0.043(3) 0.020(3) -0.013(2) 0.008(2) 0.003(2)
C19 0.018(2) 0.022(2) 0.014(2) -0.0008(18) 0.0066(19) 0.0029(17)
C20 0.021(2) 0.016(2) 0.014(2) -0.0026(17) 0.0064(19) -0.0002(17)
C21 0.017(2) 0.019(2) 0.022(2) 0.0027(18) 0.0096(19) -0.0006(17)
C22 0.018(2) 0.015(2) 0.012(2) 0.0029(17) 0.0074(18) 0.0063(16)
C23 0.024(2) 0.023(2) 0.015(2) -0.0049(18) 0.008(2) -0.0021(18)
C24 0.019(2) 0.030(2) 0.019(2) -0.0040(19) 0.009(2) -0.0031(18)
C25 0.017(2) 0.017(2) 0.015(2) 0.0032(18) 0.0054(19) 0.0037(17)
C26 0.016(2) 0.021(2) 0.009(2) -0.0032(17) 0.0067(18) -0.0016(16)
C27 0.022(2) 0.015(2) 0.016(2) -0.0035(18) 0.0097(19) 0.0007(17)
C28 0.015(2) 0.015(2) 0.014(2) 0.0009(17) 0.0065(18) -0.0009(16)
C29 0.017(2) 0.015(2) 0.014(2) 0.0024(17) 0.0068(18) -0.0017(16)
C30 0.027(2) 0.018(2) 0.014(2) -0.0039(18) 0.0094(19) 0.0049(18)
C31 0.021(2) 0.024(2) 0.018(2) 0.0016(19) 0.0089(19) 0.0088(17)
C32 0.017(2) 0.019(2) 0.017(2) 0.0002(19) 0.0091(19) -0.0036(17)
C33 0.0135(19) 0.017(2) 0.013(2) -0.0039(17) 0.0010(18) -0.0035(16)
C34 0.023(2) 0.020(2) 0.022(2) 0.0038(18) 0.011(2) 0.0039(17)
C35 0.031(2) 0.031(3) 0.024(3) -0.008(2) 0.014(2) 0.008(2)
C36 0.025(2) 0.014(2) 0.030(3) -0.007(2) 0.003(2) 0.0062(18)
C37 0.017(2) 0.014(2) 0.018(2) -0.0022(18) -0.0050(18) 0.0002(17)
C38 0.029(2) 0.018(2) 0.038(3) 0.007(2) 0.009(2) 0.0002(19)
C39 0.0096(19) 0.019(2) 0.024(2) -0.0011(19) 0.0055(18) -0.0012(16)
C40 0.018(2) 0.016(2) 0.040(3) 0.010(2) 0.012(2) 0.0037(17)
C41 0.021(2) 0.014(2) 0.054(3) -0.005(2) 0.012(2) 0.0010(18)
C42 0.033(3) 0.027(3) 0.046(3) -0.013(2) 0.012(3) 0.007(2)
C43 0.023(2) 0.027(2) 0.029(3) -0.006(2) 0.010(2) 0.0038(19)
C44 0.040(3) 0.031(3) 0.061(4) 0.026(3) 0.029(3) 0.014(2)
C51 0.115(6) 0.065(5) 0.068(5) -0.005(4) 0.032(5) 0.014(4)
C52 0.050(4) 0.083(5) 0.084(5) -0.014(4) 0.039(4) -0.006(3)
C53 0.084(5) 0.052(4) 0.188(8) -0.032(4) 0.109(6) -0.022(3)
C54 0.057(4) 0.074(4) 0.057(4) -0.014(3) 0.031(3) -0.003(3)
C55 0.147(8) 0.286(13) 0.054(5) 0.050(7) 0.045(6) 0.149(8)
C56 0.079(5) 0.085(5) 0.072(5) -0.014(4) 0.046(4) -0.004(4)
C57 0.041(3) 0.041(3) 0.093(5) -0.032(3) 0.023(3) -0.006(3)
C58 0.049(4) 0.088(5) 0.038(4) -0.025(3) -0.007(3) 0.018(3)
C59 0.033(3) 0.037(3) 0.050(4) -0.003(3) 0.006(3) 0.008(2)
C60 0.017(2) 0.032(3) 0.021(2) -0.009(2) 0.010(2) -0.0051(19)
C61 0.020(2) 0.035(3) 0.020(2) -0.004(2) 0.009(2) 0.0056(19)
Cu1 0.0154(2) 0.0107(2) 0.0116(3) -0.0004(2) 0.0062(2) -0.00014(19)
Cu2 0.0154(3) 0.0108(2) 0.0124(3) -0.0003(2) 0.0072(2) -0.00066(19)
F1 0.0329(14) 0.0559(17) 0.0138(14) -0.0030(12) 0.0042(12) 0.0213(12)
F2 0.0377(15) 0.0299(14) 0.0260(15) 0.0068(11) 0.0121(13) 0.0134(12)
F3 0.0276(13) 0.0561(17) 0.0191(14) -0.0067(12) 0.0043(12) 0.0249(12)
F4 0.0163(12) 0.0613(18) 0.0264(15) -0.0202(13) 0.0061(12) -0.0067(12)
F5 0.0241(13) 0.0539(17) 0.0268(15) -0.0144(12) 0.0177(12) -0.0013(12)
F6 0.0324(14) 0.0332(15) 0.0308(15) -0.0057(12) 0.0197(13) -0.0081(11)
F24 0.0189(12) 0.0476(15) 0.0199(14) -0.0023(12) 0.0068(11) 0.0134(11)
F25 0.0269(13) 0.0427(15) 0.0123(13) -0.0044(11) 0.0029(11) 0.0078(11)
F26 0.0293(13) 0.0271(14) 0.0271(15) 0.0058(11) 0.0135(12) 0.0070(11)
F30 0.0311(13) 0.0247(13) 0.0290(15) -0.0018(11) 0.0159(12) -0.0065(11)
F31 0.0214(13) 0.0476(16) 0.0257(15) -0.0168(12) 0.0104(12) -0.0123(11)
F32 0.0260(13) 0.0408(15) 0.0245(14) -0.0098(11) 0.0186(12) -0.0071(11)
N1 0.0186(17) 0.0150(17) 0.0175(19) 0.0003(15) 0.0085(16) -0.0002(14)
N5 0.0134(16) 0.0120(16) 0.0166(19) 0.0003(14) 0.0053(15) 0.0017(13)
N10 0.050(3) 0.098(4) 0.045(3) -0.003(3) 0.022(3) 0.014(3)
N11 0.025(2) 0.041(3) 0.051(3) -0.018(2) 0.005(2) 0.0067(19)
N13 0.064(3) 0.030(2) 0.069(4) -0.005(2) 0.041(3) -0.009(2)
O1 0.0225(15) 0.0194(15) 0.0245(17) -0.0067(13) 0.0143(14) -0.0013(12)
O2 0.0258(15) 0.0152(14) 0.0366(19) 0.0002(13) 0.0227(15) 0.0005(12)
O3 0.0282(16) 0.0167(15) 0.0134(16) 0.0002(12) 0.0061(13) 0.0045(12)
O4 0.0250(15) 0.0173(15) 0.0152(16) -0.0033(12) 0.0042(13) 0.0040(12)
O5 0.0251(15) 0.0165(15) 0.0156(16) 0.0012(12) 0.0045(13) 0.0059(12)
O6 0.0287(16) 0.0176(15) 0.0169(16) -0.0059(13) 0.0032(14) 0.0064(12)
O7 0.0263(15) 0.0157(14) 0.0312(18) -0.0033(13) 0.0217(14) -0.0023(12)
O8 0.0222(15) 0.0173(15) 0.0306(18) -0.0056(13) 0.0161(14) 0.0004(12)
O10 0.133(4) 0.074(3) 0.260(7) -0.042(4) 0.157(5) -0.026(3)
O11 0.104(4) 0.121(4) 0.085(4) -0.040(3) 0.054(3) -0.012(3)
O9A 0.048(2) 0.060(3) 0.049(3) -0.003(2) 0.001(2) -0.0041(19)

loop_
_atom_type_symbol
_atom_type_description
_atom_type_scat_dispersion_real
_atom_type_scat_dispersion_imag
_atom_type_scat_source
C C 0.0033 0.0016 'International Tables Vol C Tables 4.2.6.8 and 6.1.1.4'
Cu Cu 0.3201 1.2651 'International Tables Vol C Tables 4.2.6.8 and 6.1.1.4'
F F 0.0171 0.0103 'International Tables Vol C Tables 4.2.6.8 and 6.1.1.4'
N N 0.0061 0.0033 'International Tables Vol C Tables 4.2.6.8 and 6.1.1.4'
O O 0.0106 0.0060 'International Tables Vol C Tables 4.2.6.8 and 6.1.1.4'
H H 0.0000 0.0000 'International Tables Vol C Tables 4.2.6.8 and 6.1.1.4'

loop_
_geom_angle_atom_site_label_1
_geom_angle_atom_site_label_2
_geom_angle_atom_site_label_3
_geom_angle
_geom_angle_site_symmetry_1
_geom_angle_site_symmetry_3
O5 C1 O6 125.0(4) . .
O5 C1 C2 117.0(3) . .
O6 C1 C2 118.0(3) . .
C3 C2 C7 118.6(4) . .
C3 C2 C1 120.8(3) . .
C7 C2 C1 120.6(3) . .
C2 C3 C4 121.0(4) . .
C2 C3 H3 119.5 . .
C4 C3 H3 119.5 . .
C3 C4 C5 120.8(4) . .
C3 C4 H4 119.6 . .
C5 C4 H4 119.6 . .
C4 C5 C6 117.4(3) . .
C4 C5 C8 123.9(3) . .
C6 C5 C8 118.6(3) . .
C7 C6 C5 121.6(3) . .
C7 C6 H6 119.2 . .
C5 C6 H6 119.2 . .
C6 C7 C2 120.7(4) . .
C6 C7 H7 119.6 . .
C2 C7 H7 119.6 . .
C5 C8 C60 106.2(3) . .
C5 C8 C9 111.0(3) . .
C60 C8 C9 113.4(3) . .
C5 C8 C61 112.1(3) . .
C60 C8 C61 108.3(3) . .
C9 C8 C61 105.9(3) . .
C10 C9 C14 118.5(3) . .
C10 C9 C8 124.0(3) . .
C14 C9 C8 117.6(3) . .
C11 C10 C9 120.4(3) . .
C11 C10 H10 119.8 . .
C9 C10 H10 119.8 . .
C10 C11 C12 120.5(4) . .
C10 C11 H11 119.8 . .
C12 C11 H11 119.8 . .
C13 C12 C11 119.3(3) . .
C13 C12 C15 120.0(3) . .
C11 C12 C15 120.7(3) . .
C14 C13 C12 120.2(3) . .
C14 C13 H13 119.9 . .
C12 C13 H13 119.9 . .
C13 C14 C9 121.2(4) . .
C13 C14 H14 119.4 . .
C9 C14 H14 119.4 . .
O7 C15 O8 126.4(3) . .
O7 C15 C12 116.9(3) . .
O8 C15 C12 116.7(3) . .
C17 C16 C26 112.6(3) . .
C17 C16 C18 108.6(3) . .
C26 C16 C18 105.8(3) . .
C17 C16 C19 106.1(3) . .
C26 C16 C19 111.0(3) . .
C18 C16 C19 112.7(3) . .
F1 C17 F2 107.2(3) . .
F1 C17 F3 106.6(3) . .
F2 C17 F3 106.5(3) . .
F1 C17 C16 112.0(3) . .
F2 C17 C16 111.7(3) . .
F3 C17 C16 112.5(3) . .
F5 C18 F6 106.7(3) . .
F5 C18 F4 106.7(3) . .
F6 C18 F4 106.5(3) . .
F5 C18 C16 112.2(3) . .
F6 C18 C16 111.2(3) . .
F4 C18 C16 113.0(3) . .
C24 C19 C20 118.6(3) . .
C24 C19 C16 124.1(3) . .
C20 C19 C16 117.3(3) . .
C21 C20 C19 120.7(4) . .
C21 C20 H20 119.6 . .
C19 C20 H20 119.6 . .
C20 C21 C22 120.5(3) . .
C20 C21 H21 119.7 . .
C22 C21 H21 119.7 . .
C23 C22 C21 119.3(3) . .
C23 C22 C25 122.2(3) . .
C21 C22 C25 118.6(3) . .
C22 C23 C24 120.5(4) . .
C22 C23 H23 119.8 . .
C24 C23 H23 119.8 . .
C19 C24 C23 120.3(4) . .
C19 C24 H24 119.8 . .
C23 C24 H24 119.8 . .
O2 C25 O1 125.8(3) . .
O2 C25 C22 116.0(3) . .
O1 C25 C22 118.2(3) . .
C31 C26 C27 118.0(3) . .
C31 C26 C16 123.9(3) . .
C27 C26 C16 118.0(3) . .
C28 C27 C26 121.1(3) . .
C28 C27 H27 119.5 . .
C26 C27 H27 119.5 . .
C27 C28 C29 120.6(3) . .
C27 C28 H28 119.7 . .
C29 C28 H28 119.7 . .
C30 C29 C28 118.9(4) . .
C30 C29 C32 120.9(3) . .
C28 C29 C32 120.1(3) . .
C29 C30 C31 120.5(3) . .
C29 C30 H30 119.8 . .
C31 C30 H30 119.8 . .
C26 C31 C30 120.9(4) . .
C26 C31 H31 119.6 . .
C30 C31 H31 119.6 . .
O4 C32 O3 124.9(4) . .
O4 C32 C29 117.0(3) . .
O3 C32 C29 118.1(3) . .
N5 C33 C37 124.0(4) . .
N5 C33 H33 118.0 . .
C37 C33 H33 118.0 . .
N5 C34 C35 122.4(4) . .
N5 C34 H34 118.8 . .
C35 C34 H34 118.8 . .
C36 C35 C34 118.6(4) . .
C36 C35 H35 120.7 . .
C34 C35 H35 120.7 . .
C35 C36 C37 120.3(4) . .
C35 C36 H36 119.9 . .
C37 C36 H36 119.9 . .
C36 C37 C33 116.8(4) . .
C36 C37 C38 122.1(4) . .
C33 C37 C38 121.1(4) . .
C37 C38 H38A 109.5 . .
C37 C38 H38B 109.5 . .
H38A C38 H38B 109.5 . .
C37 C38 H38C 109.5 . .
H38A C38 H38C 109.5 . .
H38B C38 H38C 109.5 . .
N1 C39 C40 123.9(4) . .
N1 C39 H39 118.0 . .
C40 C39 H39 118.0 . .
C41 C40 C39 116.9(4) . .
C41 C40 C44 123.1(4) . .
C39 C40 C44 120.0(4) . .
C40 C41 C42 119.7(4) . .
C40 C41 H41 120.2 . .
C42 C41 H41 120.2 . .
C43 C42 C41 118.9(4) . .
C43 C42 H42 120.5 . .
C41 C42 H42 120.5 . .
N1 C43 C42 122.3(4) . .
N1 C43 H43 118.9 . .
C42 C43 H43 118.9 . .
C40 C44 H44A 109.5 . .
C40 C44 H44B 109.5 . .
H44A C44 H44B 109.5 . .
C40 C44 H44C 109.5 . .
H44A C44 H44C 109.5 . .
H44B C44 H44C 109.5 . .
C47 C45 H45A 109.5 . .
C47 C45 H45B 109.5 . .
H45A C45 H45B 109.5 . .
C47 C45 H45C 109.5 . .
H45A C45 H45C 109.5 . .
H45B C45 H45C 109.5 . .
C46 C47 C48 124.1(9) . .
C46 C47 C45 112.6(8) . .
C48 C47 C45 122.5(9) . .
C49 C48 C47 123.7(11) . .
C49 C48 H47 118.2 . .
C47 C48 H47 118.2 . .
C48 C49 C50 112.5(12) . .
C48 C49 H48 123.8 . .
C50 C49 H48 123.8 . .
N21 C50 C49 115.8(13) . .
N21 C46 C47 114.9(8) . .
N21 C46 H50 122.6 . .
C47 C46 H50 122.6 . .
C50 N21 C46 127.0(11) . .
N13 C51 H51A 109.5 . .
N13 C51 H51B 109.5 . .
H51A C51 H51B 109.5 . .
N13 C51 H51C 109.5 . .
H51A C51 H51C 109.5 . .
H51B C51 H51C 109.5 . .
N13 C52 H52A 109.5 . .
N13 C52 H52B 109.5 . .
H52A C52 H52B 109.5 . .
N13 C52 H52C 109.5 . .
H52A C52 H52C 109.5 . .
H52B C52 H52C 109.5 . .
O10 C53 N13 122.0(8) . .
O10 C53 H53 119.0 . .
N13 C53 H53 119.0 . .
N10 C54 H54A 109.5 . .
N10 C54 H54B 109.5 . .
H54A C54 H54B 109.5 . .
N10 C54 H54C 109.5 . .
H54A C54 H54C 109.5 . .
H54B C54 H54C 109.5 . .
N10 C55 H55A 109.5 . .
N10 C55 H55B 109.5 . .
H55A C55 H55B 109.5 . .
N10 C55 H55C 109.5 . .
H55A C55 H55C 109.5 . .
H55B C55 H55C 109.5 . .
O11 C56 N10 127.1(7) . .
O11 C56 H56 116.5 . .
N10 C56 H56 116.5 . .
N11 C57 H57A 109.5 . .
N11 C57 H57B 109.5 . .
H57A C57 H57B 109.5 . .
N11 C57 H57C 109.5 . .
H57A C57 H57C 109.5 . .
H57B C57 H57C 109.5 . .
N11 C58 H58A 109.5 . .
N11 C58 H58B 109.5 . .
H58A C58 H58B 109.5 . .
N11 C58 H58C 109.5 . .
H58A C58 H58C 109.5 . .
H58B C58 H58C 109.5 . .
O9A C59 N11 125.5(5) . .
O9A C59 H59 117.3 . .
N11 C59 H59 117.3 . .
F32 C60 F31 106.6(3) . .
F32 C60 F30 107.1(3) . .
F31 C60 F30 106.9(3) . .
F32 C60 C8 112.0(3) . .
F31 C60 C8 113.5(3) . .
F30 C60 C8 110.5(3) . .
F25 C61 F26 107.2(3) . .
F25 C61 F24 106.7(3) . .
F26 C61 F24 106.9(3) . .
F25 C61 C8 111.3(3) . .
F26 C61 C8 111.3(3) . .
F24 C61 C8 113.1(3) . .
O8 Cu1 O7 167.87(10) 4_576 2_655
O8 Cu1 O6 89.15(12) 4_576 .
O7 Cu1 O6 88.80(11) 2_655 .
O8 Cu1 O5 88.57(11) 4_576 3_676
O7 Cu1 O5 90.94(11) 2_655 3_676
O6 Cu1 O5 167.89(10) . 3_676
O8 Cu1 N5 96.52(11) 4_576 .
O7 Cu1 N5 95.60(11) 2_655 .
O6 Cu1 N5 99.10(11) . .
O5 Cu1 N5 92.97(11) 3_676 .
O8 Cu1 Cu1 85.66(8) 4_576 3_676
O7 Cu1 Cu1 82.31(8) 2_655 3_676
O6 Cu1 Cu1 87.66(8) . 3_676
O5 Cu1 Cu1 80.31(7) 3_676 3_676
N5 Cu1 Cu1 172.90(9) . 3_676
O3 Cu2 O4 167.64(10) . 3_565
O3 Cu2 O1 89.96(11) . 4_575
O4 Cu2 O1 88.62(11) 3_565 4_575
O3 Cu2 O2 88.25(11) . 2_545
O4 Cu2 O2 90.53(11) 3_565 2_545
O1 Cu2 O2 167.74(10) 4_575 2_545
O3 Cu2 N1 97.59(11) . .
O4 Cu2 N1 94.75(11) 3_565 .
O1 Cu2 N1 99.78(11) 4_575 .
O2 Cu2 N1 92.48(11) 2_545 .
O3 Cu2 Cu2 86.15(8) . 3_565
O4 Cu2 Cu2 81.55(7) 3_565 3_565
O1 Cu2 Cu2 89.28(8) 4_575 3_565
O2 Cu2 Cu2 78.50(8) 2_545 3_565
N1 Cu2 Cu2 170.16(8) . 3_565
C43 N1 C39 118.3(3) . .
C43 N1 Cu2 121.0(3) . .
C39 N1 Cu2 120.2(3) . .
C34 N5 C33 117.8(3) . .
C34 N5 Cu1 121.1(2) . .
C33 N5 Cu1 120.8(2) . .
C56 N10 C55 119.9(6) . .
C56 N10 C54 123.1(5) . .
C55 N10 C54 117.0(5) . .
C59 N11 C58 121.0(5) . .
C59 N11 C57 120.0(5) . .
C58 N11 C57 118.9(4) . .
C53 N13 C52 122.1(6) . .
C53 N13 C51 122.6(5) . .
C52 N13 C51 114.9(5) . .
C25 O1 Cu2 116.6(2) . 4_576
C25 O2 Cu2 129.4(2) . 2
C32 O3 Cu2 121.1(2) . .
C32 O4 Cu2 126.3(2) . 3_565
C1 O5 Cu1 127.7(2) . 3_676
C1 O6 Cu1 119.2(2) . .
C15 O7 Cu1 124.7(2) . 2_645
C15 O8 Cu1 120.7(2) . 4_575

loop_
_geom_bond_atom_site_label_1
_geom_bond_atom_site_label_2
_geom_bond_distance
_geom_bond_site_symmetry_2
C1 O5 1.261(4) .
C1 O6 1.266(4) .
C1 C2 1.498(5) .
C2 C3 1.385(5) .
C2 C7 1.389(5) .
C3 C4 1.389(5) .
C3 H3 0.9300 .
C4 C5 1.395(5) .
C4 H4 0.9300 .
C5 C6 1.403(5) .
C5 C8 1.540(5) .
C6 C7 1.371(5) .
C6 H6 0.9300 .
C7 H7 0.9300 .
C8 C60 1.541(5) .
C8 C9 1.544(5) .
C8 C61 1.561(5) .
C9 C10 1.393(5) .
C9 C14 1.395(5) .
C10 C11 1.387(5) .
C10 H10 0.9300 .
C11 C12 1.391(5) .
C11 H11 0.9300 .
C12 C13 1.386(5) .
C12 C15 1.517(5) .
C13 C14 1.378(5) .
C13 H13 0.9300 .
C14 H14 0.9300 .
C15 O7 1.247(4) .
C15 O8 1.266(4) .
C16 C17 1.537(5) .
C16 C26 1.541(5) .
C16 C18 1.546(5) .
C16 C19 1.552(5) .
C17 F1 1.334(4) .
C17 F2 1.339(5) .
C17 F3 1.353(4) .
C18 F5 1.335(4) .
C18 F6 1.344(5) .
C18 F4 1.354(4) .
C19 C24 1.385(5) .
C19 C20 1.396(5) .
C20 C21 1.376(5) .
C20 H20 0.9300 .
C21 C22 1.386(5) .
C21 H21 0.9300 .
C22 C23 1.378(5) .
C22 C25 1.509(5) .
C23 C24 1.395(5) .
C23 H23 0.9300 .
C24 H24 0.9300 .
C25 O2 1.250(4) .
C25 O1 1.264(4) .
C26 C31 1.392(5) .
C26 C27 1.405(5) .
C27 C28 1.376(5) .
C27 H27 0.9300 .
C28 C29 1.395(5) .
C28 H28 0.9300 .
C29 C30 1.388(5) .
C29 C32 1.491(5) .
C30 C31 1.392(5) .
C30 H30 0.9300 .
C31 H31 0.9300 .
C32 O4 1.259(4) .
C32 O3 1.263(4) .
C33 N5 1.339(4) .
C33 C37 1.384(5) .
C33 H33 0.9300 .
C34 N5 1.334(4) .
C34 C35 1.384(5) .
C34 H34 0.9300 .
C35 C36 1.379(6) .
C35 H35 0.9300 .
C36 C37 1.380(5) .
C36 H36 0.9300 .
C37 C38 1.503(5) .
C38 H38A 0.9600 .
C38 H38B 0.9600 .
C38 H38C 0.9600 .
C39 N1 1.327(5) .
C39 C40 1.389(5) .
C39 H39 0.9300 .
C40 C41 1.376(6) .
C40 C44 1.497(6) .
C41 C42 1.383(6) .
C41 H41 0.9300 .
C42 C43 1.377(5) .
C42 H42 0.9300 .
C43 N1 1.325(5) .
C43 H43 0.9300 .
C44 H44A 0.9600 .
C44 H44B 0.9600 .
C44 H44C 0.9600 .
C45 C47 1.535(12) .
C45 H45A 0.9600 .
C45 H45B 0.9600 .
C45 H45C 0.9600 .
C47 C46 1.379(10) .
C47 C48 1.399(10) .
C48 C49 1.311(12) .
C48 H47 0.9300 .
C49 C50 1.645(16) .
C49 H48 0.9300 .
C50 N21 1.316(15) .
C46 N21 1.347(10) .
C46 H50 0.9300 .
C51 N13 1.496(7) .
C51 H51A 0.9600 .
C51 H51B 0.9600 .
C51 H51C 0.9600 .
C52 N13 1.432(6) .
C52 H52A 0.9600 .
C52 H52B 0.9600 .
C52 H52C 0.9600 .
C53 O10 1.251(7) .
C53 N13 1.289(7) .
C53 H53 0.9300 .
C54 N10 1.470(6) .
C54 H54A 0.9600 .
C54 H54B 0.9600 .
C54 H54C 0.9600 .
C55 N10 1.458(8) .
C55 H55A 0.9600 .
C55 H55B 0.9600 .
C55 H55C 0.9600 .
C56 O11 1.229(7) .
C56 N10 1.306(7) .
C56 H56 0.9300 .
C57 N11 1.460(6) .
C57 H57A 0.9600 .
C57 H57B 0.9600 .
C57 H57C 0.9600 .
C58 N11 1.448(6) .
C58 H58A 0.9600 .
C58 H58B 0.9600 .
C58 H58C 0.9600 .
C59 O9A 1.226(6) .
C59 N11 1.340(6) .
C59 H59 0.9300 .
C60 F32 1.332(4) .
C60 F31 1.347(4) .
C60 F30 1.347(4) .
C61 F25 1.335(4) .
C61 F26 1.338(4) .
C61 F24 1.343(4) .
Cu1 O8 1.962(2) 4_576
Cu1 O7 1.970(2) 2_655
Cu1 O6 1.971(3) .
Cu1 O5 1.977(3) 3_676
Cu1 N5 2.131(3) .
Cu1 Cu1 2.6539(10) 3_676
Cu2 O3 1.962(3) .
Cu2 O4 1.968(3) 3_565
Cu2 O1 1.971(2) 4_575
Cu2 O2 1.978(2) 2_545
Cu2 N1 2.136(3) .
Cu2 Cu2 2.6564(10) 3_565
O1 Cu2 1.971(2) 4_576
O2 Cu2 1.978(2) 2
O4 Cu2 1.968(3) 3_565
O5 Cu1 1.977(3) 3_676
O7 Cu1 1.970(2) 2_645
O8 Cu1 1.962(2) 4_575

loop_
_geom_torsion_atom_site_label_1
_geom_torsion_atom_site_label_2
_geom_torsion_atom_site_label_3
_geom_torsion_atom_site_label_4
_geom_torsion
_geom_torsion_site_symmetry_1
_geom_torsion_site_symmetry_4
O5 C1 C2 C3 170.6(3) . .
O6 C1 C2 C3 -8.5(5) . .
O5 C1 C2 C7 -7.9(5) . .
O6 C1 C2 C7 172.9(3) . .
C7 C2 C3 C4 -0.3(6) . .
C1 C2 C3 C4 -178.9(3) . .
C2 C3 C4 C5 -0.5(6) . .
C3 C4 C5 C6 1.3(5) . .
C3 C4 C5 C8 177.9(3) . .
C4 C5 C6 C7 -1.3(5) . .
C8 C5 C6 C7 -178.1(3) . .
C5 C6 C7 C2 0.6(6) . .
C3 C2 C7 C6 0.2(5) . .
C1 C2 C7 C6 178.8(3) . .
C4 C5 C8 C60 -91.6(4) . .
C6 C5 C8 C60 84.9(4) . .
C4 C5 C8 C9 144.6(4) . .
C6 C5 C8 C9 -38.8(4) . .
C4 C5 C8 C61 26.5(5) . .
C6 C5 C8 C61 -156.9(3) . .
C5 C8 C9 C10 135.8(4) . .
C60 C8 C9 C10 16.3(5) . .
C61 C8 C9 C10 -102.4(4) . .
C5 C8 C9 C14 -45.0(4) . .
C60 C8 C9 C14 -164.4(3) . .
C61 C8 C9 C14 76.9(4) . .
C14 C9 C10 C11 1.3(6) . .
C8 C9 C10 C11 -179.5(3) . .
C9 C10 C11 C12 -1.2(6) . .
C10 C11 C12 C13 0.3(6) . .
C10 C11 C12 C15 178.0(3) . .
C11 C12 C13 C14 0.6(6) . .
C15 C12 C13 C14 -177.1(3) . .
C12 C13 C14 C9 -0.6(6) . .
C10 C9 C14 C13 -0.4(6) . .
C8 C9 C14 C13 -179.7(3) . .
C13 C12 C15 O7 -11.1(5) . .
C11 C12 C15 O7 171.2(3) . .
C13 C12 C15 O8 168.3(3) . .
C11 C12 C15 O8 -9.4(5) . .
C26 C16 C17 F1 -170.7(3) . .
C18 C16 C17 F1 72.4(4) . .
C19 C16 C17 F1 -49.1(4) . .
C26 C16 C17 F2 -50.4(4) . .
C18 C16 C17 F2 -167.3(3) . .
C19 C16 C17 F2 71.2(4) . .
C26 C16 C17 F3 69.3(4) . .
C18 C16 C17 F3 -47.6(4) . .
C19 C16 C17 F3 -169.0(3) . .
C17 C16 C18 F5 71.6(4) . .
C26 C16 C18 F5 -49.6(4) . .
C19 C16 C18 F5 -171.1(3) . .
C17 C16 C18 F6 -168.9(3) . .
C26 C16 C18 F6 69.9(4) . .
C19 C16 C18 F6 -51.6(4) . .
C17 C16 C18 F4 -49.2(4) . .
C26 C16 C18 F4 -170.3(3) . .
C19 C16 C18 F4 68.1(4) . .
C17 C16 C19 C24 101.0(4) . .
C26 C16 C19 C24 -136.3(4) . .
C18 C16 C19 C24 -17.8(5) . .
C17 C16 C19 C20 -77.0(4) . .
C26 C16 C19 C20 45.7(5) . .
C18 C16 C19 C20 164.2(3) . .
C24 C19 C20 C21 0.3(6) . .
C16 C19 C20 C21 178.5(3) . .
C19 C20 C21 C22 1.5(6) . .
C20 C21 C22 C23 -1.2(6) . .
C20 C21 C22 C25 177.9(3) . .
C21 C22 C23 C24 -1.0(6) . .
C25 C22 C23 C24 179.9(3) . .
C20 C19 C24 C23 -2.5(6) . .
C16 C19 C24 C23 179.5(3) . .
C22 C23 C24 C19 2.8(6) . .
C23 C22 C25 O2 -166.8(4) . .
C21 C22 C25 O2 14.2(5) . .
C23 C22 C25 O1 13.8(5) . .
C21 C22 C25 O1 -165.3(4) . .
C17 C16 C26 C31 -25.5(5) . .
C18 C16 C26 C31 93.0(4) . .
C19 C16 C26 C31 -144.4(4) . .
C17 C16 C26 C27 157.7(3) . .
C18 C16 C26 C27 -83.7(4) . .
C19 C16 C26 C27 38.9(4) . .
C31 C26 C27 C28 0.2(5) . .
C16 C26 C27 C28 177.1(3) . .
C26 C27 C28 C29 -1.5(5) . .
C27 C28 C29 C30 2.1(5) . .
C27 C28 C29 C32 -176.6(3) . .
C28 C29 C30 C31 -1.4(5) . .
C32 C29 C30 C31 177.3(3) . .
C27 C26 C31 C30 0.5(5) . .
C16 C26 C31 C30 -176.3(3) . .
C29 C30 C31 C26 0.1(6) . .
C30 C29 C32 O4 -176.1(3) . .
C28 C29 C32 O4 2.6(5) . .
C30 C29 C32 O3 3.6(5) . .
C28 C29 C32 O3 -177.6(3) . .
N5 C34 C35 C36 0.8(6) . .
C34 C35 C36 C37 1.0(6) . .
C35 C36 C37 C33 -2.1(6) . .
C35 C36 C37 C38 176.6(4) . .
N5 C33 C37 C36 1.7(6) . .
N5 C33 C37 C38 -177.0(3) . .
N1 C39 C40 C41 0.2(6) . .
N1 C39 C40 C44 -178.6(3) . .
C39 C40 C41 C42 0.5(6) . .
C44 C40 C41 C42 179.2(4) . .
C40 C41 C42 C43 -1.0(6) . .
C41 C42 C43 N1 0.9(6) . .
C46 C47 C48 C49 3.3(13) . .
C45 C47 C48 C49 -165.8(10) . .
C47 C48 C49 C50 2.1(15) . .
C48 C49 C50 N21 -11.9(17) . .
C48 C47 C46 N21 0.9(10) . .
C45 C47 C46 N21 171.0(8) . .
C49 C50 N21 C46 18.2(18) . .
C47 C46 N21 C50 -12.9(15) . .
C5 C8 C60 F32 49.8(4) . .
C9 C8 C60 F32 172.0(3) . .
C61 C8 C60 F32 -70.8(4) . .
C5 C8 C60 F31 170.5(3) . .
C9 C8 C60 F31 -67.2(4) . .
C61 C8 C60 F31 50.0(4) . .
C5 C8 C60 F30 -69.5(4) . .
C9 C8 C60 F30 52.7(4) . .
C61 C8 C60 F30 170.0(3) . .
C5 C8 C61 F25 171.5(3) . .
C60 C8 C61 F25 -71.6(4) . .
C9 C8 C61 F25 50.3(4) . .
C5 C8 C61 F26 52.0(4) . .
C60 C8 C61 F26 168.8(3) . .
C9 C8 C61 F26 -69.2(4) . .
C5 C8 C61 F24 -68.3(4) . .
C60 C8 C61 F24 48.5(4) . .
C9 C8 C61 F24 170.5(3) . .
C42 C43 N1 C39 -0.3(6) . .
C42 C43 N1 Cu2 -172.4(3) . .
C40 C39 N1 C43 -0.3(5) . .
C40 C39 N1 Cu2 171.9(3) . .
O3 Cu2 N1 C43 -157.4(3) . .
O4 Cu2 N1 C43 23.3(3) 3_565 .
O1 Cu2 N1 C43 -66.1(3) 4_575 .
O2 Cu2 N1 C43 114.0(3) 2_545 .
Cu2 Cu2 N1 C43 90.7(6) 3_565 .
O3 Cu2 N1 C39 30.6(3) . .
O4 Cu2 N1 C39 -148.7(3) 3_565 .
O1 Cu2 N1 C39 121.9(3) 4_575 .
O2 Cu2 N1 C39 -58.0(3) 2_545 .
Cu2 Cu2 N1 C39 -81.3(6) 3_565 .
C35 C34 N5 C33 -1.2(6) . .
C35 C34 N5 Cu1 173.6(3) . .
C37 C33 N5 C34 -0.1(5) . .
C37 C33 N5 Cu1 -174.9(3) . .
O8 Cu1 N5 C34 32.2(3) 4_576 .
O7 Cu1 N5 C34 -148.0(3) 2_655 .
O6 Cu1 N5 C34 122.3(3) . .
O5 Cu1 N5 C34 -56.8(3) 3_676 .
Cu1 Cu1 N5 C34 -75.4(8) 3_676 .
O8 Cu1 N5 C33 -153.2(3) 4_576 .
O7 Cu1 N5 C33 26.6(3) 2_655 .
O6 Cu1 N5 C33 -63.1(3) . .
O5 Cu1 N5 C33 117.9(3) 3_676 .
Cu1 Cu1 N5 C33 99.2(7) 3_676 .
O11 C56 N10 C55 1.3(11) . .
O11 C56 N10 C54 178.7(6) . .
O9A C59 N11 C58 -179.0(5) . .
O9A C59 N11 C57 -2.8(7) . .
O10 C53 N13 C52 -180.0(5) . .
O10 C53 N13 C51 8.1(9) . .
O2 C25 O1 Cu2 -6.7(5) . 4_576
C22 C25 O1 Cu2 172.7(2) . 4_576
O1 C25 O2 Cu2 6.1(6) . 2
C22 C25 O2 Cu2 -173.3(2) . 2
O4 C32 O3 Cu2 -0.2(5) . .
C29 C32 O3 Cu2 -179.9(2) . .
O4 Cu2 O3 C32 7.1(7) 3_565 .
O1 Cu2 O3 C32 90.5(3) 4_575 .
O2 Cu2 O3 C32 -77.4(3) 2_545 .
N1 Cu2 O3 C32 -169.7(3) . .
Cu2 Cu2 O3 C32 1.2(3) 3_565 .
O3 C32 O4 Cu2 -1.7(5) . 3_565
C29 C32 O4 Cu2 178.0(2) . 3_565
O6 C1 O5 Cu1 3.4(5) . 3_676
C2 C1 O5 Cu1 -175.6(2) . 3_676
O5 C1 O6 Cu1 -1.3(5) . .
C2 C1 O6 Cu1 177.8(2) . .
O8 Cu1 O6 C1 -86.3(3) 4_576 .
O7 Cu1 O6 C1 81.7(3) 2_655 .
O5 Cu1 O6 C1 -7.2(7) 3_676 .
N5 Cu1 O6 C1 177.2(3) . .
Cu1 Cu1 O6 C1 -0.6(3) 3_676 .
O8 C15 O7 Cu1 -4.6(6) . 2_645
C12 C15 O7 Cu1 174.7(2) . 2_645
O7 C15 O8 Cu1 6.6(5) . 4_575
C12 C15 O8 Cu1 -172.7(2) . 4_575
